data_7061224
loop_
_publ_author_name
'Costa, Let\'icia D.'
'Guieu, Samuel'
'Faustino, Maria do Amparo F.'
'Tom\'e, Augusto C.'

_publ_section_title
;
 Straightforward synthesis of thiazolo[5,4-c]isoquinolines from
 dithiooxamide and 2-halobenzaldehydes
;
_journal_issue 8
_journal_name_full 'New Journal of Chemistry'
_journal_page_first 3602
_journal_page_last 3615
_journal_paper_doi 10.1039/D1NJ05536D
_journal_volume 46
_journal_year 2022
_chemical_formula_moiety 'C18 H7 F7 N2 S1'
_chemical_formula_sum 'C18 H7 F7 N2 S'
_chemical_formula_weight 416.31
_chemical_name_systematic 2-(2-fluoro-6-(trifluoromethyl)phenyl)-6-(trifluoromethyl)thiazolo[5,4-c]isoquinoline
_space_group_crystal_system monoclinic
_space_group_IT_number 14
_space_group_name_Hall '-P 2ybc'
_space_group_name_H-M_alt 'P 1 21/c 1'
_atom_sites_solution_hydrogens geom
_atom_sites_solution_primary direct
_atom_sites_solution_secondary difmap
_audit_creation_method SHELXL-2018/3
_audit_update_record
;
2021-07-29 deposited with the CCDC.	2022-01-20 downloaded from the CCDC.
;
_cell_angle_alpha 90
_cell_angle_beta 95.83(2)
_cell_angle_gamma 90
_cell_formula_units_Z 8
_cell_length_a 8.139(2)
_cell_length_b 37.120(6)
_cell_length_c 10.902(2)
_cell_measurement_reflns_used 1776
_cell_measurement_temperature 150(2)
_cell_measurement_theta_max 24.13
_cell_measurement_theta_min 2.50
_cell_volume 3276.7(11)
_computing_cell_refinement 'Bruker SAINT'
_computing_data_collection 'Bruker APEX2'
_computing_data_reduction 'Bruker SAINT'
_computing_molecular_graphics 'Bruker SHELXTL'
_computing_publication_material 'Bruker SHELXTL'
_computing_structure_refinement 'SHELXL-2018/3 (Sheldrick, 2018)'
_computing_structure_solution 'SHELXS-97 (Sheldrick 2008)'
_diffrn_ambient_temperature 150(2)
_diffrn_measured_fraction_theta_full 1.000
_diffrn_measured_fraction_theta_max 0.992
_diffrn_measurement_device_type 'Bruker APEX-II CCD'
_diffrn_measurement_method '\f and \w scans'
_diffrn_radiation_type MoK\a
_diffrn_radiation_wavelength 0.71073
_diffrn_reflns_av_R_equivalents 0.1666
_diffrn_reflns_av_unetI/netI 0.1306
_diffrn_reflns_Laue_measured_fraction_full 1.000
_diffrn_reflns_Laue_measured_fraction_max 0.992
_diffrn_reflns_limit_h_max 11
_diffrn_reflns_limit_h_min -11
_diffrn_reflns_limit_k_max 53
_diffrn_reflns_limit_k_min -53
_diffrn_reflns_limit_l_max 12
_diffrn_reflns_limit_l_min -15
_diffrn_reflns_number 65242
_diffrn_reflns_point_group_measured_fraction_full 1.000
_diffrn_reflns_point_group_measured_fraction_max 0.992
_diffrn_reflns_theta_full 25.242
_diffrn_reflns_theta_max 30.614
_diffrn_reflns_theta_min 1.097
_exptl_absorpt_coefficient_mu 0.279
_exptl_absorpt_correction_type none
_exptl_crystal_colour yellow
_exptl_crystal_density_diffrn 1.688
_exptl_crystal_description needle
_exptl_crystal_F_000 1664
_exptl_crystal_recrystallization_method 'Re-crystallisation from solvent'
_exptl_crystal_size_max 0.200
_exptl_crystal_size_mid 0.080
_exptl_crystal_size_min 0.040
_exptl_transmission_factor_max 0.7461
_exptl_transmission_factor_min 0.6624
_refine_diff_density_max 0.361
_refine_diff_density_min -0.550
_refine_diff_density_rms 0.083
_refine_ls_extinction_method none
_refine_ls_goodness_of_fit_ref 1.020
_refine_ls_hydrogen_treatment constr
_refine_ls_matrix_type full
_refine_ls_number_parameters 505
_refine_ls_number_reflns 10047
_refine_ls_number_restraints 0
_refine_ls_restrained_S_all 1.020
_refine_ls_R_factor_all 0.1641
_refine_ls_R_factor_gt 0.0705
_refine_ls_shift/su_max 0.001
_refine_ls_shift/su_mean 0.000
_refine_ls_structure_factor_coef Fsqd
_refine_ls_weighting_details 'w=1/[\s^2^(Fo^2^)+(0.0515P)^2^+0.6428P] where P=(Fo^2^+2Fc^2^)/3'
_refine_ls_weighting_scheme calc
_refine_ls_wR_factor_gt 0.1372
_refine_ls_wR_factor_ref 0.1741
_reflns_Friedel_coverage 0.000
_reflns_number_gt 4970
_reflns_number_total 10047
_reflns_threshold_expression 'I > 2\s(I)'
_cod_data_source_file d1nj05536d2.cif
_cod_data_source_block shelx_CCDC5
_cod_depositor_comments
;
Adding full bibliography for 7061219--7061230.cif.

2024-06-28
Z value and formula fixed to values more according to usual
chemical conventions.                 miguel
;
_cod_original_formula_sum 'C36 H14 F14 N4 S2'
_cod_original_formula_weight 832.63
_cod_original_formula_units_Z 4
_cod_original_cell_volume 3276.7(13)
_cod_original_sg_symbol_H-M 'P 21/c'
_cod_database_code 7061224
_shelx_shelxl_version_number 2018/3
_shelx_space_group_comment
;
The symmetry employed for this shelxl refinement is uniquely defined
by the following loop, which should always be used as a source of
symmetry information in preference to the above space-group names.
They are only intended as comments.
;
_shelx_estimated_absorpt_t_min 0.946
_shelx_estimated_absorpt_t_max 0.989

loop_
_space_group_symop_operation_xyz
'x, y, z'
'-x, y+1/2, -z+1/2'
'-x, -y, -z'
'x, -y-1/2, z-1/2'

loop_
_atom_site_label
_atom_site_type_symbol
_atom_site_fract_x
_atom_site_fract_y
_atom_site_fract_z
_atom_site_U_iso_or_equiv
_atom_site_adp_type
_atom_site_occupancy
_atom_site_site_symmetry_order
_atom_site_calc_flag
_atom_site_refinement_flags_posn
_atom_site_refinement_flags_adp
_atom_site_refinement_flags_occupancy
_atom_site_disorder_assembly
_atom_site_disorder_group
S01A S -0.00247(13) 0.53738(2) 0.36657(8) 0.0375(2) Uani 1 1 d . . . . .
S01B S 0.74274(11) 0.71296(2) 0.93118(7) 0.0300(2) Uani 1 1 d . . . . .
F5A F 0.2140(3) 0.68792(7) -0.1225(2) 0.0698(8) Uani 1 1 d . . . . .
F6A F 0.0626(2) 0.64097(6) -0.14259(17) 0.0490(6) Uani 1 1 d . . . . .
F2A F 0.3940(2) 0.55878(6) 0.76550(19) 0.0508(6) Uani 1 1 d . . . . .
F3A F 0.3260(3) 0.54782(9) 0.5747(2) 0.0818(9) Uani 1 1 d . . . . .
F4A F 0.2944(3) 0.60050(7) 0.6463(2) 0.0663(8) Uani 1 1 d . . . . .
F1A F -0.3081(2) 0.55318(6) 0.55680(19) 0.0521(6) Uani 1 1 d . . . . .
F7A F 0.3182(2) 0.63595(7) -0.07949(19) 0.0539(6) Uani 1 1 d . . . . .
F5B F 0.5092(3) 0.52059(5) 1.2093(2) 0.0542(6) Uani 1 1 d . . . . .
F7B F 0.7054(3) 0.53608(5) 1.1041(2) 0.0472(5) Uani 1 1 d . . . . .
F1B F 0.9945(2) 0.76923(5) 1.0539(2) 0.0456(5) Uani 1 1 d . . . . .
F4B F 0.3716(2) 0.76121(5) 1.00797(18) 0.0417(5) Uani 1 1 d . . . . .
F2B F 0.3752(2) 0.76458(6) 1.20527(19) 0.0431(5) Uani 1 1 d . . . . .
F3B F 0.3017(2) 0.81031(6) 1.0930(2) 0.0531(6) Uani 1 1 d . . . . .
F6B F 0.4548(3) 0.54415(5) 1.02981(19) 0.0462(6) Uani 1 1 d . . . . .
N01A N 0.0170(3) 0.60326(6) 0.4465(2) 0.0257(6) Uani 1 1 d . . . . .
N01B N 0.6483(3) 0.71325(7) 1.1527(2) 0.0259(6) Uani 1 1 d . . . . .
N02B N 0.7058(3) 0.63958(7) 0.9408(2) 0.0288(6) Uani 1 1 d . . . . .
C04A C 0.1495(5) 0.69427(9) 0.1129(3) 0.0394(9) Uani 1 1 d . . . . .
H04A H 0.176463 0.714541 0.065728 0.047 Uiso 1 1 calc R U . . .
C05A C 0.1142(5) 0.69918(9) 0.2352(3) 0.0448(10) Uani 1 1 d . . . . .
H05A H 0.114794 0.722750 0.269254 0.054 Uiso 1 1 calc R U . . .
C06A C 0.0789(4) 0.67028(9) 0.3055(3) 0.0366(8) Uani 1 1 d . . . . .
H06A H 0.057224 0.673727 0.388740 0.044 Uiso 1 1 calc R U . . .
C07A C 0.0745(4) 0.63550(8) 0.2549(3) 0.0269(7) Uani 1 1 d . . . . .
C08A C 0.0420(4) 0.60388(8) 0.3225(3) 0.0238(7) Uani 1 1 d . . . . .
C10A C -0.0053(4) 0.57025(8) 0.4805(3) 0.0248(7) Uani 1 1 d . . . . .
C11A C -0.0245(4) 0.55882(8) 0.6093(3) 0.0232(6) Uani 1 1 d . . . . .
C12A C -0.1783(4) 0.54974(9) 0.6428(3) 0.0296(7) Uani 1 1 d . . . . .
C13A C -0.2048(4) 0.53733(9) 0.7585(3) 0.0338(8) Uani 1 1 d . . . . .
H13A H -0.312982 0.531629 0.777833 0.041 Uiso 1 1 calc R U . . .
C14A C -0.0706(4) 0.53340(9) 0.8452(3) 0.0333(8) Uani 1 1 d . . . . .
H14A H -0.085418 0.524509 0.925058 0.040 Uiso 1 1 calc R U . . .
C18A C 0.1842(4) 0.65655(10) -0.0698(3) 0.0383(9) Uani 1 1 d . . . . .
C03A C 0.1456(4) 0.66074(9) 0.0608(3) 0.0302(7) Uani 1 1 d . . . . .
C09A C 0.0377(4) 0.57099(8) 0.2642(3) 0.0289(7) Uani 1 1 d . . . . .
N02A N 0.0657(4) 0.56517(7) 0.1444(2) 0.0375(7) Uani 1 1 d . . . . .
C01A C 0.0995(4) 0.59438(9) 0.0832(3) 0.0322(8) Uani 1 1 d . . . . .
H01A H 0.120674 0.591382 -0.000249 0.039 Uiso 1 1 calc R U . . .
C02A C 0.1070(4) 0.62995(8) 0.1311(3) 0.0265(7) Uani 1 1 d . . . . .
C15A C 0.0862(4) 0.54242(8) 0.8159(3) 0.0298(7) Uani 1 1 d . . . . .
H15A H 0.178327 0.539664 0.876060 0.036 Uiso 1 1 calc R U . . .
C16A C 0.1097(4) 0.55536(8) 0.7002(3) 0.0257(7) Uani 1 1 d . . . . .
C17A C 0.2801(4) 0.56514(11) 0.6715(3) 0.0400(9) Uani 1 1 d . . . . .
C14B C 0.7711(4) 0.84629(8) 1.1468(3) 0.0315(8) Uani 1 1 d . . . . .
H14B H 0.790801 0.870607 1.171239 0.038 Uiso 1 1 calc R U . . .
C13B C 0.8987(4) 0.82542(8) 1.1138(3) 0.0295(7) Uani 1 1 d . . . . .
H13B H 1.006332 0.835203 1.112074 0.035 Uiso 1 1 calc R U . . .
C12B C 0.8666(4) 0.78981(9) 1.0832(3) 0.0288(7) Uani 1 1 d . . . . .
C11B C 0.7129(4) 0.77357(8) 1.0843(3) 0.0248(7) Uani 1 1 d . . . . .
C10B C 0.6966(4) 0.73423(8) 1.0660(3) 0.0259(7) Uani 1 1 d . . . . .
C08B C 0.6475(4) 0.67795(8) 1.1130(3) 0.0245(7) Uani 1 1 d . . . . .
C07B C 0.6009(4) 0.64794(8) 1.1827(3) 0.0268(7) Uani 1 1 d . . . . .
C02B C 0.6080(4) 0.61383(8) 1.1254(3) 0.0243(7) Uani 1 1 d . . . . .
C03B C 0.5563(4) 0.58296(8) 1.1915(3) 0.0281(7) Uani 1 1 d . . . . .
C04B C 0.5034(4) 0.58696(9) 1.3056(3) 0.0354(8) Uani 1 1 d . . . . .
H04B H 0.470050 0.566345 1.348416 0.042 Uiso 1 1 calc R U . . .
C18B C 0.5560(4) 0.54633(9) 1.1344(3) 0.0335(8) Uani 1 1 d . . . . .
C01B C 0.6637(4) 0.61186(8) 1.0055(3) 0.0277(7) Uani 1 1 d . . . . .
H01B H 0.670951 0.588646 0.969723 0.033 Uiso 1 1 calc R U . . .
C09B C 0.6956(4) 0.67225(8) 0.9967(3) 0.0250(7) Uani 1 1 d . . . . .
C15B C 0.6132(4) 0.83190(8) 1.1446(3) 0.0287(7) Uani 1 1 d . . . . .
H15B H 0.524775 0.846643 1.165436 0.034 Uiso 1 1 calc R U . . .
C16B C 0.5839(4) 0.79637(8) 1.1123(3) 0.0261(7) Uani 1 1 d . . . . .
C17B C 0.4092(4) 0.78294(10) 1.1049(3) 0.0364(8) Uani 1 1 d . . . . .
C06B C 0.5460(4) 0.65087(9) 1.3009(3) 0.0340(8) Uani 1 1 d . . . . .
H06B H 0.542800 0.673795 1.339330 0.041 Uiso 1 1 calc R U . . .
C05B C 0.4976(5) 0.62089(9) 1.3605(3) 0.0400(9) Uani 1 1 d . . . . .
H05B H 0.459635 0.623140 1.439754 0.048 Uiso 1 1 calc R U . . .

loop_
_atom_site_aniso_label
_atom_site_aniso_U_11
_atom_site_aniso_U_22
_atom_site_aniso_U_33
_atom_site_aniso_U_23
_atom_site_aniso_U_13
_atom_site_aniso_U_12
S01A 0.0632(6) 0.0220(4) 0.0276(5) -0.0005(3) 0.0062(4) -0.0043(4)
S01B 0.0361(5) 0.0292(4) 0.0257(4) -0.0002(3) 0.0087(4) -0.0055(4)
F5A 0.107(2) 0.0650(17) 0.0419(14) 0.0172(11) 0.0304(14) -0.0207(15)
F6A 0.0363(12) 0.0837(17) 0.0257(11) 0.0068(10) -0.0030(9) -0.0051(11)
F2A 0.0273(11) 0.0735(16) 0.0493(14) 0.0084(11) -0.0070(10) -0.0015(11)
F3A 0.0341(13) 0.158(3) 0.0567(16) -0.0404(17) 0.0216(12) -0.0113(15)
F4A 0.0474(14) 0.0817(19) 0.0677(17) 0.0329(13) -0.0043(12) -0.0322(13)
F1A 0.0235(11) 0.0804(17) 0.0505(14) 0.0162(11) -0.0050(10) -0.0009(11)
F7A 0.0324(12) 0.0932(18) 0.0374(12) 0.0013(11) 0.0096(10) 0.0118(12)
F5B 0.0792(17) 0.0287(11) 0.0575(15) 0.0050(10) 0.0200(12) -0.0134(11)
F7B 0.0409(13) 0.0360(12) 0.0655(15) 0.0010(10) 0.0091(11) 0.0067(10)
F1B 0.0257(10) 0.0377(12) 0.0757(16) -0.0120(10) 0.0167(10) -0.0026(9)
F4B 0.0303(11) 0.0514(13) 0.0428(12) -0.0093(10) 0.0007(9) -0.0109(10)
F2B 0.0367(12) 0.0505(13) 0.0451(13) -0.0031(10) 0.0190(10) -0.0105(10)
F3B 0.0242(11) 0.0447(13) 0.0892(18) -0.0059(11) -0.0004(11) 0.0050(10)
F6B 0.0470(13) 0.0417(12) 0.0467(13) -0.0113(9) -0.0105(10) -0.0026(10)
N01A 0.0286(14) 0.0238(13) 0.0248(14) 0.0029(10) 0.0031(11) 0.0008(11)
N01B 0.0272(14) 0.0274(14) 0.0236(14) 0.0007(11) 0.0050(11) -0.0053(11)
N02B 0.0316(15) 0.0262(14) 0.0298(15) -0.0018(11) 0.0094(12) -0.0007(12)
C04A 0.051(2) 0.034(2) 0.034(2) 0.0095(15) 0.0088(17) -0.0052(17)
C05A 0.065(3) 0.0266(19) 0.045(2) 0.0006(16) 0.016(2) -0.0054(18)
C06A 0.049(2) 0.0285(18) 0.034(2) 0.0037(14) 0.0100(17) -0.0011(16)
C07A 0.0277(17) 0.0289(17) 0.0240(17) 0.0015(12) 0.0019(13) 0.0018(14)
C08A 0.0255(16) 0.0241(15) 0.0219(16) 0.0024(12) 0.0026(13) -0.0011(13)
C10A 0.0256(16) 0.0233(16) 0.0253(16) -0.0014(12) 0.0019(13) 0.0005(13)
C11A 0.0255(16) 0.0204(14) 0.0240(16) -0.0001(11) 0.0037(13) 0.0003(13)
C12A 0.0211(17) 0.0327(18) 0.0341(19) 0.0009(14) -0.0018(14) 0.0024(14)
C13A 0.0277(18) 0.0365(19) 0.040(2) 0.0053(15) 0.0166(16) -0.0023(15)
C14A 0.045(2) 0.0299(18) 0.0268(18) 0.0025(13) 0.0124(16) 0.0025(16)
C18A 0.035(2) 0.048(2) 0.032(2) 0.0108(16) 0.0016(16) -0.0005(17)
C03A 0.0269(17) 0.0394(19) 0.0245(17) 0.0075(14) 0.0041(14) -0.0012(15)
C09A 0.0384(19) 0.0234(16) 0.0246(17) 0.0016(12) 0.0013(14) -0.0025(14)
N02A 0.059(2) 0.0320(16) 0.0216(15) 0.0000(11) 0.0046(14) -0.0049(14)
C01A 0.040(2) 0.0355(18) 0.0214(17) 0.0009(13) 0.0030(15) -0.0013(16)
C02A 0.0242(17) 0.0312(17) 0.0232(17) 0.0037(13) -0.0020(13) -0.0016(14)
C15A 0.0326(18) 0.0328(18) 0.0238(17) 0.0012(13) 0.0019(14) 0.0016(15)
C16A 0.0255(17) 0.0274(16) 0.0249(17) -0.0012(12) 0.0053(13) -0.0014(13)
C17A 0.0292(19) 0.058(3) 0.032(2) -0.0014(17) 0.0004(16) -0.0081(18)
C14B 0.041(2) 0.0246(16) 0.0293(18) 0.0001(13) 0.0033(15) -0.0004(15)
C13B 0.0290(18) 0.0320(18) 0.0278(18) 0.0006(13) 0.0039(14) -0.0061(15)
C12B 0.0251(17) 0.0310(17) 0.0310(18) -0.0026(13) 0.0061(14) 0.0022(14)
C11B 0.0251(16) 0.0262(16) 0.0232(16) 0.0008(12) 0.0036(13) -0.0032(13)
C10B 0.0233(16) 0.0273(16) 0.0266(17) -0.0037(12) 0.0008(13) -0.0031(13)
C08B 0.0251(16) 0.0245(16) 0.0244(16) 0.0007(12) 0.0043(13) -0.0010(13)
C07B 0.0251(17) 0.0304(17) 0.0244(17) 0.0010(13) 0.0007(13) -0.0005(13)
C02B 0.0214(16) 0.0273(16) 0.0234(16) 0.0005(12) -0.0014(13) -0.0013(13)
C03B 0.0289(17) 0.0284(17) 0.0255(17) 0.0041(13) -0.0041(14) -0.0015(14)
C04B 0.043(2) 0.0357(19) 0.0276(18) 0.0069(14) 0.0023(16) -0.0079(16)
C18B 0.035(2) 0.0279(18) 0.037(2) 0.0053(14) 0.0008(16) -0.0061(15)
C01B 0.0269(17) 0.0261(16) 0.0300(18) -0.0032(13) 0.0026(14) 0.0011(14)
C09B 0.0245(16) 0.0272(16) 0.0233(16) 0.0014(12) 0.0033(13) -0.0029(13)
C15B 0.0294(18) 0.0299(17) 0.0268(17) 0.0018(13) 0.0027(14) 0.0030(14)
C16B 0.0251(16) 0.0303(17) 0.0223(16) 0.0029(12) 0.0003(13) -0.0033(14)
C17B 0.0329(19) 0.038(2) 0.039(2) -0.0029(16) 0.0030(16) -0.0027(16)
C06B 0.047(2) 0.0331(18) 0.0217(17) -0.0025(13) 0.0039(16) -0.0058(16)
C05B 0.060(3) 0.036(2) 0.0249(18) 0.0021(14) 0.0111(17) -0.0091(18)

loop_
_atom_type_symbol
_atom_type_description
_atom_type_scat_dispersion_real
_atom_type_scat_dispersion_imag
_atom_type_scat_source
C C 0.0033 0.0016 'International Tables Vol C Tables 4.2.6.8 and 6.1.1.4'
H H 0.0000 0.0000 'International Tables Vol C Tables 4.2.6.8 and 6.1.1.4'
N N 0.0061 0.0033 'International Tables Vol C Tables 4.2.6.8 and 6.1.1.4'
F F 0.0171 0.0103 'International Tables Vol C Tables 4.2.6.8 and 6.1.1.4'
S S 0.1246 0.1234 'International Tables Vol C Tables 4.2.6.8 and 6.1.1.4'

loop_
_geom_angle_atom_site_label_1
_geom_angle_atom_site_label_2
_geom_angle_atom_site_label_3
_geom_angle
_geom_angle_site_symmetry_1
_geom_angle_site_symmetry_3
_geom_angle_publ_flag
C09A S01A C10A 88.39(15) . . ?
C09B S01B C10B 88.38(15) . . ?
C10A N01A C08A 109.4(2) . . ?
C10B N01B C08B 109.2(3) . . ?
C01B N02B C09B 115.2(3) . . ?
C03A C04A C05A 121.0(3) . . ?
C06A C05A C04A 120.4(3) . . ?
C05A C06A C07A 120.0(3) . . ?
C06A C07A C02A 120.6(3) . . ?
C06A C07A C08A 123.6(3) . . ?
C02A C07A C08A 115.8(3) . . ?
C09A C08A N01A 115.9(3) . . ?
C09A C08A C07A 119.3(3) . . ?
N01A C08A C07A 124.8(3) . . ?
N01A C10A C11A 124.7(3) . . ?
N01A C10A S01A 116.4(2) . . ?
C11A C10A S01A 118.8(2) . . ?
C12A C11A C16A 116.9(3) . . ?
C12A C11A C10A 120.2(3) . . ?
C16A C11A C10A 122.8(3) . . ?
F1A C12A C13A 119.0(3) . . ?
F1A C12A C11A 117.4(3) . . ?
C13A C12A C11A 123.6(3) . . ?
C14A C13A C12A 118.4(3) . . ?
C13A C14A C15A 120.0(3) . . ?
F5A C18A F6A 106.2(3) . . ?
F5A C18A F7A 106.2(3) . . ?
F6A C18A F7A 105.4(3) . . ?
F5A C18A C03A 112.6(3) . . ?
F6A C18A C03A 113.3(3) . . ?
F7A C18A C03A 112.6(3) . . ?
C04A C03A C02A 120.1(3) . . ?
C04A C03A C18A 119.5(3) . . ?
C02A C03A C18A 120.4(3) . . ?
N02A C09A C08A 125.7(3) . . ?
N02A C09A S01A 124.4(2) . . ?
C08A C09A S01A 109.9(2) . . ?
C01A N02A C09A 114.7(3) . . ?
N02A C01A C02A 125.7(3) . . ?
C07A C02A C01A 118.7(3) . . ?
C07A C02A C03A 117.9(3) . . ?
C01A C02A C03A 123.4(3) . . ?
C16A C15A C14A 120.7(3) . . ?
C15A C16A C11A 120.4(3) . . ?
C15A C16A C17A 119.5(3) . . ?
C11A C16A C17A 120.1(3) . . ?
F3A C17A F2A 107.3(3) . . ?
F3A C17A F4A 105.9(3) . . ?
F2A C17A F4A 105.2(3) . . ?
F3A C17A C16A 113.1(3) . . ?
F2A C17A C16A 112.5(3) . . ?
F4A C17A C16A 112.3(3) . . ?
C13B C14B C15B 120.1(3) . . ?
C14B C13B C12B 118.3(3) . . ?
F1B C12B C13B 117.7(3) . . ?
F1B C12B C11B 118.1(3) . . ?
C13B C12B C11B 124.1(3) . . ?
C12B C11B C16B 115.7(3) . . ?
C12B C11B C10B 119.7(3) . . ?
C16B C11B C10B 124.5(3) . . ?
N01B C10B C11B 121.1(3) . . ?
N01B C10B S01B 116.3(2) . . ?
C11B C10B S01B 122.5(2) . . ?
N01B C08B C09B 116.2(3) . . ?
N01B C08B C07B 124.7(3) . . ?
C09B C08B C07B 119.1(3) . . ?
C06B C07B C02B 120.2(3) . . ?
C06B C07B C08B 123.7(3) . . ?
C02B C07B C08B 116.1(3) . . ?
C07B C02B C01B 118.7(3) . . ?
C07B C02B C03B 117.7(3) . . ?
C01B C02B C03B 123.6(3) . . ?
C04B C03B C02B 120.3(3) . . ?
C04B C03B C18B 119.4(3) . . ?
C02B C03B C18B 120.2(3) . . ?
C03B C04B C05B 121.1(3) . . ?
F5B C18B F6B 106.8(3) . . ?
F5B C18B F7B 105.6(3) . . ?
F6B C18B F7B 105.5(3) . . ?
F5B C18B C03B 112.5(3) . . ?
F6B C18B C03B 112.6(3) . . ?
F7B C18B C03B 113.3(3) . . ?
N02B C01B C02B 125.2(3) . . ?
N02B C09B C08B 125.6(3) . . ?
N02B C09B S01B 124.4(2) . . ?
C08B C09B S01B 109.9(2) . . ?
C16B C15B C14B 120.5(3) . . ?
C15B C16B C11B 121.2(3) . . ?
C15B C16B C17B 118.0(3) . . ?
C11B C16B C17B 120.8(3) . . ?
F3B C17B F4B 106.6(3) . . ?
F3B C17B F2B 106.1(3) . . ?
F4B C17B F2B 106.7(3) . . ?
F3B C17B C16B 111.1(3) . . ?
F4B C17B C16B 112.5(3) . . ?
F2B C17B C16B 113.4(3) . . ?
C05B C06B C07B 120.3(3) . . ?
C06B C05B C04B 120.4(3) . . ?

loop_
_geom_bond_atom_site_label_1
_geom_bond_atom_site_label_2
_geom_bond_distance
_geom_bond_site_symmetry_2
_geom_bond_publ_flag
S01A C09A 1.727(3) . ?
S01A C10A 1.743(3) . ?
S01B C09B 1.731(3) . ?
S01B C10B 1.742(3) . ?
F5A C18A 1.332(4) . ?
F6A C18A 1.335(4) . ?
F2A C17A 1.331(4) . ?
F3A C17A 1.321(4) . ?
F4A C17A 1.349(4) . ?
F1A C12A 1.345(3) . ?
F7A C18A 1.345(4) . ?
F5B C18B 1.337(4) . ?
F7B C18B 1.347(4) . ?
F1B C12B 1.355(4) . ?
F4B C17B 1.339(4) . ?
F2B C17B 1.342(4) . ?
F3B C17B 1.339(4) . ?
F6B C18B 1.339(4) . ?
N01A C10A 1.298(4) . ?
N01A C08A 1.387(4) . ?
N01B C10B 1.316(4) . ?
N01B C08B 1.380(4) . ?
N02B C01B 1.312(4) . ?
N02B C09B 1.364(4) . ?
C04A C03A 1.367(5) . ?
C04A C05A 1.404(5) . ?
C05A C06A 1.366(5) . ?
C06A C07A 1.403(4) . ?
C07A C02A 1.416(4) . ?
C07A C08A 1.425(4) . ?
C08A C09A 1.375(4) . ?
C10A C11A 1.491(4) . ?
C11A C12A 1.381(4) . ?
C11A C16A 1.404(4) . ?
C12A C13A 1.380(4) . ?
C13A C14A 1.378(5) . ?
C14A C15A 1.388(5) . ?
C18A C03A 1.497(5) . ?
C03A C02A 1.429(4) . ?
C09A N02A 1.365(4) . ?
N02A C01A 1.317(4) . ?
C01A C02A 1.419(4) . ?
C15A C16A 1.382(4) . ?
C16A C17A 1.497(5) . ?
C14B C13B 1.373(5) . ?
C14B C15B 1.390(5) . ?
C13B C12B 1.382(4) . ?
C12B C11B 1.390(4) . ?
C11B C16B 1.406(4) . ?
C11B C10B 1.478(4) . ?
C08B C09B 1.380(4) . ?
C08B C07B 1.422(4) . ?
C07B C06B 1.411(4) . ?
C07B C02B 1.416(4) . ?
C02B C01B 1.429(4) . ?
C02B C03B 1.439(4) . ?
C03B C04B 1.365(4) . ?
C03B C18B 1.496(4) . ?
C04B C05B 1.397(5) . ?
C15B C16B 1.380(4) . ?
C16B C17B 1.501(5) . ?
C06B C05B 1.367(4) . ?
